data_4320241
loop_
_publ_author_name
'David A. Aubry'
'Scott A. Laneman'
'Frank R. Fronczek'
'George G. Stanley'

_publ_section_title
;
 Separating the Racemic and Meso Diastereomers of a Binucleating
 Tetraphosphine Ligand System through the Use of Nickel Chloride
;
_journal_name_full 'Inorganic Chemistry'
_journal_page_first 5036
_journal_page_last 5041
_journal_paper_doi 10.1021/ic010035f
_journal_volume 40
_journal_year 2001
_chemical_compound_source 'local laboratory'
_chemical_formula_moiety 'C27 H40 N2 P4 Ni, C4 H8 O'
_chemical_formula_sum 'C31 H48 N2 Ni O P4'
_chemical_formula_weight 647.35
_chemical_name_systematic ' ?'
_space_group_IT_number 14
_symmetry_cell_setting monoclinic
_symmetry_space_group_name_Hall '-P 2yn'
_symmetry_space_group_name_H-M 'P 1 21/n 1'
_cell_angle_alpha 90
_cell_angle_beta 98.78(2)
_cell_angle_gamma 90
_cell_formula_units_Z 4
_cell_length_a 15.128(2)
_cell_length_b 11.085(2)
_cell_length_c 20.663(2)
_cell_measurement_reflns_used 25
_cell_measurement_temperature 296
_cell_measurement_theta_max 25.0
_cell_measurement_theta_min 15.0
_cell_volume 3424.5(9)
_computing_cell_refinement CAD4_(Enraf-Nonius,_1994)
_computing_data_collection CAD4_(Enraf-Nonius,_1994)
_computing_data_reduction process_MolEN_(Fair,_1990)
_computing_molecular_graphics 'ORTEP-3 for Windows (Farrugia, 1997)'
_computing_publication_material BTABLE_PTABLE_CIF_IN_MolEN_(Fair,_1990)
_computing_structure_refinement LSFM_MolEN_(Fair,_1990)
_computing_structure_solution Direct_methods_(MULTAN,_Main_et_al.,_1980)
_diffrn_ambient_temperature 296
_diffrn_measurement_device 'Enraf-Nonius CAD4'
_diffrn_measurement_method \q/2\q
_diffrn_radiation_monochromator graphite
_diffrn_radiation_source 'sealed tube'
_diffrn_radiation_type Cu-K\a
_diffrn_radiation_wavelength 1.54184
_diffrn_reflns_av_R_equivalents 0.030
_diffrn_reflns_limit_h_max 17
_diffrn_reflns_limit_h_min 0
_diffrn_reflns_limit_k_max 12
_diffrn_reflns_limit_k_min 0
_diffrn_reflns_limit_l_max 23
_diffrn_reflns_limit_l_min -23
_diffrn_reflns_number 5586
_diffrn_reflns_theta_max 60.0
_diffrn_reflns_theta_min 2.5
_diffrn_standards_decay_% 10.1
_diffrn_standards_interval_time 166
_diffrn_standards_number 3
_exptl_absorpt_coefficient_mu 2.80
_exptl_absorpt_correction_T_max 0.999
_exptl_absorpt_correction_T_min 0.820
_exptl_absorpt_correction_type psi-scan
_exptl_crystal_colour orange
_exptl_crystal_density_diffrn 1.256
_exptl_crystal_density_method none
_exptl_crystal_description fragment
_exptl_crystal_F_000 1376
_exptl_crystal_size_max 0.30
_exptl_crystal_size_mid 0.22
_exptl_crystal_size_min 0.12
_refine_diff_density_max 0.58
_refine_diff_density_min -0.05
_refine_ls_abs_structure_details ' ?'
_refine_ls_extinction_method none
_refine_ls_goodness_of_fit_all 0.608
_refine_ls_goodness_of_fit_obs 1.737
_refine_ls_hydrogen_treatment 'calculated U=1.3xbonding atom'
_refine_ls_matrix_type full
_refine_ls_number_constraints 0
_refine_ls_number_parameters 331
_refine_ls_number_reflns 2679
_refine_ls_number_restraints 0
_refine_ls_R_factor_all 0.063
_refine_ls_R_factor_obs 0.063
_refine_ls_shift/esd_max 0.100
_refine_ls_shift/esd_mean 0
_refine_ls_structure_factor_coef F
_refine_ls_weighting_details 'w = 4Fo^2^/(\s^2^(Fo^2^) + 0.0036 Fo^4^)'
_refine_ls_weighting_scheme calc
_refine_ls_wR_factor_all 0.109
_refine_ls_wR_factor_obs 0.084
_reflns_number_observed 2679
_reflns_number_total 5379
_reflns_observed_criterion >3.0\s(I)
_cod_data_source_file ic010035f_1.cif
_cod_data_source_block 3r_thf
_cod_depositor_comments
;
The following automatic conversions were performed:

'_refine_ls_weighting_scheme' value '4Fo^2^/(\s^2^(Fo^2^) + 0.0036
Fo^4^)' was changed to 'calc'. New tag '_refine_ls_weighting_details'
was created. The value of the new tag was set to 'w =
4Fo^2^/(\s^2^(Fo^2^) + 0.0036 Fo^4^)'.

Automatic conversion script
Id: cif_fix_values 3143 2015-03-26 13:38:13Z robertas 
;
_cod_original_cell_volume 3424(1)
_cod_original_formula_sum 'C31 H48 N2 O1 P4 Ni'
_cod_database_code 4320241

loop_
_symmetry_equiv_pos_as_xyz
x,y,z
1/2-x,1/2+y,1/2-z
-x,-y,-z
1/2+x,1/2-y,1/2+z

loop_
_atom_site_aniso_label
_atom_site_aniso_U_11
_atom_site_aniso_U_22
_atom_site_aniso_U_33
_atom_site_aniso_U_12
_atom_site_aniso_U_13
_atom_site_aniso_U_23
_atom_site_aniso_type_symbol
Ni 0.0445(6) 0.0627(8) 0.0544(7) 0.0029(7) 0.0070(5) 0.0056(7) Ni
P1 0.046(1) 0.060(1) 0.051(1) 0.004(1) 0.0009(9) 0.005(1) P
P2 0.053(1) 0.074(2) 0.049(1) 0.007(1) 0.0010(9) 0.003(1) P
P3 0.058(1) 0.079(2) 0.061(1) -0.003(1) 0.016(1) 0.000(1) P
P4 0.056(1) 0.061(1) 0.067(1) -0.000(1) 0.015(1) 0.006(1) P
N1 0.056(4) 0.093(5) 0.092(5) -0.009(4) 0.017(3) 0.003(4) N
N2 0.075(4) 0.128(6) 0.092(5) 0.038(5) 0.036(4) 0.031(5) N
C1 0.065(4) 0.056(5) 0.052(4) 0.012(4) 0.010(4) 0.003(4) C
C2 0.063(5) 0.075(6) 0.061(5) 0.011(5) 0.005(4) 0.018(5) C
C' 0.048(4) 0.069(6) 0.067(5) 0.007(4) 0.004(4) -0.002(5) C
C11 0.075(5) 0.068(6) 0.050(4) 0.012(5) -0.007(4) 0.006(4) C
C12 0.068(5) 0.070(6) 0.059(5) 0.018(5) -0.001(4) -0.002(5) C
C21 0.072(5) 0.076(6) 0.077(5) 0.008(5) 0.016(4) 0.021(5) C
C22 0.147(9) 0.119(8) 0.097(6) 0.018(8) 0.030(6) 0.054(6) C
C23 0.067(5) 0.100(7) 0.064(5) -0.006(6) -0.013(4) -0.004(6) C
C24 0.093(6) 0.110(8) 0.078(6) -0.016(6) 0.002(5) -0.022(6) C
C31 0.065(4) 0.075(6) 0.063(5) 0.013(5) 0.021(4) 0.015(5) C
C32 0.081(5) 0.060(5) 0.063(5) -0.007(5) 0.025(4) 0.011(4) C
C41 0.064(5) 0.080(6) 0.086(5) 0.017(5) 0.020(4) 0.025(5) C
C42 0.114(8) 0.125(9) 0.134(8) 0.040(7) 0.017(7) 0.062(7) C
C43 0.096(6) 0.056(6) 0.113(7) -0.013(5) 0.026(5) -0.010(6) C
C44 0.138(9) 0.106(8) 0.122(8) -0.016(7) 0.011(7) -0.041(7) C
C1P 0.046(4) 0.076(6) 0.053(4) -0.007(4) -0.004(4) 0.012(4) C
C2P 0.058(5) 0.109(8) 0.082(6) -0.012(5) 0.007(4) -0.012(6) C
C3P 0.048(5) 0.17(1) 0.125(8) -0.009(7) 0.004(5) 0.027(8) C
C4P 0.106(7) 0.118(8) 0.086(6) -0.050(6) -0.016(6) 0.014(6) C
C5P 0.119(7) 0.081(7) 0.062(5) -0.023(6) 0.003(5) 0.016(5) C
C6P 0.075(5) 0.065(6) 0.062(5) -0.020(5) -0.004(4) 0.010(5) C
C7P 0.055(4) 0.071(6) 0.046(4) 0.001(4) 0.009(3) 0.002(4) C
C8P 0.070(5) 0.078(6) 0.065(5) 0.002(5) -0.003(4) 0.012(5) C
C9P 0.076(6) 0.109(7) 0.077(6) 0.008(6) -0.002(5) 0.027(6) C
C10P 0.091(6) 0.114(8) 0.055(5) -0.032(6) -0.010(5) 0.020(5) C
C11P 0.099(6) 0.083(7) 0.073(5) 0.009(6) 0.013(5) -0.006(5) C
C12P 0.069(5) 0.099(7) 0.056(5) 0.006(6) 0.002(4) -0.007(5) C

loop_
_atom_site_label
_atom_site_fract_x
_atom_site_fract_y
_atom_site_fract_z
_atom_site_U_iso_or_equiv
_atom_site_occupancy
_atom_site_thermal_displace_type
_atom_site_calc_flag
_atom_site_calc_attached_atom
_atom_site_type_symbol
Ni 0.08436(7) 0.0252(1) 0.32947(6) 0.0533(7) 1.000 Uij ? ? Ni
P1 0.0705(1) -0.1455(2) 0.25752(9) 0.052(1) 1.000 Uij ? ? P
P2 0.1372(1) -0.0980(2) 0.4084(1) 0.058(1) 1.000 Uij ? ? P
P3 0.1205(1) -0.0449(2) 0.1212(1) 0.065(1) 1.000 Uij ? ? P
P4 0.0505(1) 0.1823(2) 0.2666(1) 0.061(1) 1.000 Uij ? ? P
N1 0.2795(4) 0.0658(7) 0.3167(3) 0.078(5) 1.000 Uij ? ? N
N2 -0.0912(4) 0.0497(7) 0.3804(3) 0.096(5) 1.000 Uij ? ? N
C1 0.2044(5) 0.0547(7) 0.3218(3) 0.057(5) 1.000 Uij ? ? C
C2 -0.0234(5) 0.0409(8) 0.3615(4) 0.066(5) 1.000 Uij ? ? C
C' 0.1460(5) -0.1379(7) 0.1965(4) 0.061(5) 1.000 Uij ? ? C
C11 0.1190(5) -0.2703(8) 0.3109(4) 0.064(5) 1.000 Uij ? ? C
C12 0.1862(5) -0.2228(8) 0.3690(4) 0.066(5) 1.000 Uij ? ? C
C21 0.0560(5) -0.1641(8) 0.4541(4) 0.075(5) 1.000 Uij ? ? C
C22 0.0895(7) -0.272(1) 0.4963(5) 0.119(8) 1.000 Uij ? ? C
C23 0.2265(5) -0.0408(9) 0.4702(4) 0.075(6) 1.000 Uij ? ? C
C24 0.2021(6) 0.0726(9) 0.5028(4) 0.093(7) 1.000 Uij ? ? C
C31 0.0401(5) 0.0674(7) 0.1430(4) 0.068(5) 1.000 Uij ? ? C
C32 0.0883(5) 0.1671(7) 0.1871(4) 0.067(5) 1.000 Uij ? ? C
C41 -0.0677(5) 0.2202(8) 0.2472(4) 0.076(5) 1.000 Uij ? ? C
C42 -0.0887(7) 0.326(1) 0.2005(5) 0.124(8) 1.000 Uij ? ? C
C43 0.1053(6) 0.3201(8) 0.2983(5) 0.085(6) 1.000 Uij ? ? C
C44 0.0844(8) 0.360(1) 0.3636(6) 0.121(8) 1.000 Uij ? ? C
C1P -0.0294(5) -0.2190(7) 0.2161(3) 0.057(5) 1.000 Uij ? ? C
C2P -0.1114(5) -0.1736(9) 0.2250(4) 0.080(6) 1.000 Uij ? ? C
C3P -0.1899(5) -0.232(1) 0.1950(5) 0.100(7) 1.000 Uij ? ? C
C4P -0.1842(6) -0.3311(9) 0.1578(5) 0.102(7) 1.000 Uij ? ? C
C5P -0.1036(6) -0.3736(9) 0.1493(4) 0.084(6) 1.000 Uij ? ? C
C6P -0.0258(5) -0.3218(7) 0.1781(4) 0.067(5) 1.000 Uij ? ? C
C7P 0.0492(5) -0.1464(7) 0.0663(3) 0.056(4) 1.000 Uij ? ? C
C8P -0.0409(5) -0.1296(8) 0.0444(4) 0.071(5) 1.000 Uij ? ? C
C9P -0.0884(6) -0.2074(9) 0.0009(4) 0.086(6) 1.000 Uij ? ? C
C10P -0.0470(6) -0.3093(9) -0.0196(4) 0.083(6) 1.000 Uij ? ? C
C11P 0.0446(6) -0.3279(8) 0.0014(4) 0.084(6) 1.000 Uij ? ? C
C12P 0.0906(5) -0.2483(9) 0.0436(4) 0.072(5) 1.000 Uij ? ? C
C1S 0.772(1) 0.563(2) 0.445(1) 0.253(9) 1.000 Uiso ? ? C
C2S 0.863(1) 0.600(2) 0.4411(9) 0.247(9) 1.000 Uiso ? ? C
C3S 0.883(1) 0.588(2) 0.3759(8) 0.209(7) 1.000 Uiso ? ? C
C4S 0.797(2) 0.652(3) 0.351(1) 0.16(1) 0.500 Uiso ? ? C
C4S' 0.821(2) 0.526(3) 0.351(2) 0.21(1) 0.500 Uiso ? ? C
C5S 0.731(1) 0.584(2) 0.3875(8) 0.219(8) 1.000 Uiso ? ? C
H1' 0.1551 -0.2205 0.1828 0.0795 1.000 Uiso ? ? H
H2' 0.2040 -0.1114 0.2193 0.0795 1.000 Uiso ? ? H
H111 0.1483 -0.3271 0.2859 0.0906 1.000 Uiso ? ? H
H112 0.0728 -0.3128 0.3284 0.0906 1.000 Uiso ? ? H
H121 0.2054 -0.2865 0.4002 0.0888 1.000 Uiso ? ? H
H122 0.2411 -0.1961 0.3530 0.0888 1.000 Uiso ? ? H
H211 0.0040 -0.1925 0.4235 0.0985 1.000 Uiso ? ? H
H212 0.0333 -0.1042 0.4810 0.0985 1.000 Uiso ? ? H
H221 0.0444 -0.3029 0.5202 0.1525 1.000 Uiso ? ? H
H222 0.1098 -0.3339 0.4716 0.1525 1.000 Uiso ? ? H
H223 0.1391 -0.2456 0.5291 0.1525 1.000 Uiso ? ? H
H231 0.2803 -0.0277 0.4511 0.1061 1.000 Uiso ? ? H
H232 0.2425 -0.1024 0.5041 0.1061 1.000 Uiso ? ? H
H241 0.2465 0.1039 0.5342 0.1207 1.000 Uiso ? ? H
H242 0.1857 0.1352 0.4689 0.1207 1.000 Uiso ? ? H
H243 0.1479 0.0606 0.5220 0.1207 1.000 Uiso ? ? H
H311 -0.0031 0.0317 0.1664 0.0872 1.000 Uiso ? ? H
H312 0.0077 0.1051 0.1042 0.0872 1.000 Uiso ? ? H
H321 0.1518 0.1489 0.1934 0.0842 1.000 Uiso ? ? H
H322 0.0814 0.2436 0.1640 0.0842 1.000 Uiso ? ? H
H411 -0.0916 0.2380 0.2874 0.1011 1.000 Uiso ? ? H
H412 -0.1012 0.1503 0.2282 0.1011 1.000 Uiso ? ? H
H421 -0.1504 0.3447 0.1910 0.1481 1.000 Uiso ? ? H
H422 -0.0575 0.3978 0.2188 0.1481 1.000 Uiso ? ? H
H423 -0.0671 0.3101 0.1597 0.1481 1.000 Uiso ? ? H
H431 0.0902 0.3860 0.2681 0.1116 1.000 Uiso ? ? H
H432 0.1699 0.3111 0.3034 0.1116 1.000 Uiso ? ? H
H441 0.1150 0.4340 0.3781 0.1419 1.000 Uiso ? ? H
H442 0.0214 0.3750 0.3606 0.1419 1.000 Uiso ? ? H
H443 0.1011 0.3001 0.3958 0.1419 1.000 Uiso ? ? H
H2P -0.1163 -0.0981 0.2521 0.1102 1.000 Uiso ? ? H
H3P -0.2497 -0.1962 0.2001 0.1504 1.000 Uiso ? ? H
H4P -0.2418 -0.3698 0.1376 0.1361 1.000 Uiso ? ? H
H5P -0.1036 -0.4462 0.1212 0.1146 1.000 Uiso ? ? H
H6P 0.0322 -0.3569 0.1715 0.0888 1.000 Uiso ? ? H
H8P -0.0712 -0.0623 0.0617 0.0957 1.000 Uiso ? ? H
H9P -0.1501 -0.1917 -0.0165 0.1144 1.000 Uiso ? ? H
H10P -0.0813 -0.3692 -0.0489 0.1134 1.000 Uiso ? ? H
H11P 0.0761 -0.3966 -0.0143 0.1100 1.000 Uiso ? ? H
H12P 0.1541 -0.2616 0.0581 0.0972 1.000 Uiso ? ? H

loop_
_atom_type_symbol
_atom_type_description
_atom_type_scat_dispersion_real
_atom_type_scat_dispersion_imag
_atom_type_scat_source
C ? 0.017 0.009 International_Tables_Vol_IV_Table_2.3.1
H ? 0.000 0.000 International_Tables_Vol_IV_Table_2.3.1
N ? 0.029 0.018 International_Tables_Vol_IV_Table_2.3.1
O ? 0.047 0.032 International_Tables_Vol_IV_Table_2.3.1
P ? 0.283 0.434 International_Tables_Vol_IV_Table_2.3.1
Ni ? -2.956 0.509 International_Tables_Vol_IV_Table_2.3.1

loop_
_geom_angle_atom_site_label_1
_geom_angle_atom_site_label_2
_geom_angle_atom_site_label_3
_geom_angle
_geom_angle_site_symmetry_1
_geom_angle_site_symmetry_2
_geom_angle_site_symmetry_3
_geom_angle_publ_flag
P1 Ni P2 87.54(9) . . . ?
P1 Ni P4 105.67(9) . . . ?
P1 Ni C1 94.6(2) . . . ?
P1 Ni C2 107.3(3) . . . ?
P2 Ni P4 165.5(1) . . . ?
P2 Ni C1 85.6(2) . . . ?
P2 Ni C2 91.9(2) . . . ?
P4 Ni C1 87.3(2) . . . ?
P4 Ni C2 89.9(3) . . . ?
C1 Ni C2 157.9(3) . . . ?
Ni P1 C' 112.8(3) . . . ?
Ni P1 C11 103.4(3) . . . ?
Ni P1 C1P 129.5(3) . . . ?
C' P1 C11 102.3(4) . . . ?
C' P1 C1P 105.0(3) . . . ?
C11 P1 C1P 99.9(4) . . . ?
Ni P2 C12 105.6(3) . . . ?
Ni P2 C21 116.2(3) . . . ?
Ni P2 C23 116.9(3) . . . ?
C12 P2 C21 106.2(4) . . . ?
C12 P2 C23 105.6(4) . . . ?
C21 P2 C23 105.3(4) . . . ?
C' P3 C31 103.3(4) . . . ?
C' P3 C7P 101.9(3) . . . ?
C31 P3 C7P 102.6(3) . . . ?
Ni P4 C32 112.6(3) . . . ?
Ni P4 C41 116.6(3) . . . ?
Ni P4 C43 113.8(3) . . . ?
C32 P4 C41 104.8(4) . . . ?
C32 P4 C43 102.3(4) . . . ?
C41 P4 C43 105.4(4) . . . ?
Ni C1 N1 176.0(7) . . . ?
Ni C2 N2 178.7(7) . . . ?
P1 C' P3 122.1(4) . . . ?
P1 C11 C12 111.3(6) . . . ?
P2 C12 C11 110.0(5) . . . ?
P2 C21 C22 115.0(6) . . . ?
P2 C23 C24 113.5(6) . . . ?
P3 C31 C32 111.0(5) . . . ?
P4 C32 C31 114.3(6) . . . ?
P4 C41 C42 114.9(6) . . . ?
P4 C43 C44 115.2(7) . . . ?
P1 C1P C2P 118.4(6) . . . ?
P1 C1P C6P 122.3(6) . . . ?
C2P C1P C6P 119.2(7) . . . ?
C1P C2P C3P 119.3(9) . . . ?
C2P C3P C4P 120.1(9) . . . ?
C3P C4P C5P 119.8(9) . . . ?
C4P C5P C6P 122.4(9) . . . ?
C1P C6P C5P 119.1(8) . . . ?
P3 C7P C8P 125.5(6) . . . ?
P3 C7P C12P 116.8(5) . . . ?
C8P C7P C12P 117.8(7) . . . ?
C7P C8P C9P 121.6(8) . . . ?
C8P C9P C10P 119.8(8) . . . ?
C9P C10P C11P 119.7(8) . . . ?
C10P C11P C12P 119.3(8) . . . ?
C7P C12P C11P 121.7(7) . . . ?
C2S C1S C5S 103(1) . . . ?
C1S C2S C3S 111(1) . . . ?
C2S C3S C4S 89(1) . . . ?
C2S C3S C4S' 101(2) . . . ?
C4S C3S C4S' 63(2) . . . ?
C3S C4S C4S' 48(1) . . . ?
C3S C4S C5S 101(1) . . . ?
C4S' C4S C5S 73(2) . . . ?
C3S C4S' C4S 67(2) . . . ?
C3S C4S' C5S 101(2) . . . ?
C4S C4S' C5S 55(1) . . . ?
C1S C5S C4S 106(1) . . . ?
C1S C5S C4S' 91(1) . . . ?
C4S C5S C4S' 50(1) . . . ?

loop_
_geom_bond_atom_site_label_1
_geom_bond_atom_site_label_2
_geom_bond_distance
_geom_bond_site_symmetry_1
_geom_bond_site_symmetry_2
_geom_bond_publ_flag
Ni P1 2.395(2) . . ?
Ni P2 2.183(2) . . ?
Ni P4 2.186(3) . . ?
Ni C1 1.876(8) . . ?
Ni C2 1.859(8) . . ?
P1 C' 1.827(8) . . ?
P1 C11 1.850(8) . . ?
P1 C1P 1.812(7) . . ?
P2 C12 1.819(9) . . ?
P2 C21 1.814(9) . . ?
P2 C23 1.825(8) . . ?
P3 C' 1.858(8) . . ?
P3 C31 1.843(8) . . ?
P3 C7P 1.827(7) . . ?
P4 C32 1.829(8) . . ?
P4 C41 1.821(8) . . ?
P4 C43 1.812(9) . . ?
N1 C1 1.16(1) . . ?
N2 C2 1.16(1) . . ?
C11 C12 1.54(1) . . ?
C21 C22 1.52(1) . . ?
C23 C24 1.50(1) . . ?
C31 C32 1.54(1) . . ?
C41 C42 1.52(1) . . ?
C43 C44 1.50(2) . . ?
C1P C2P 1.38(1) . . ?
C1P C6P 1.39(1) . . ?
C2P C3P 1.41(1) . . ?
C3P C4P 1.35(2) . . ?
C4P C5P 1.34(1) . . ?
C5P C6P 1.36(1) . . ?
C7P C8P 1.38(1) . . ?
C7P C12P 1.41(1) . . ?
C8P C9P 1.37(1) . . ?
C9P C10P 1.39(1) . . ?
C10P C11P 1.40(1) . . ?
C11P C12P 1.36(1) . . ?
C1S C2S 1.46(3) . . ?
C1S C5S 1.28(3) . . ?
C2S C3S 1.43(3) . . ?
C3S C4S 1.50(3) . . ?
C3S C4S' 1.21(4) . . ?
C4S C4S' 1.45(4) . . ?
C4S C5S 1.54(3) . . ?
C4S' C5S 1.79(4) . . ?

loop_
_geom_contact_atom_site_label_1
_geom_contact_atom_site_label_2
_geom_contact_distance
_geom_contact_site_symmetry_1
_geom_contact_site_symmetry_2
_geom_contact_publ_flag
? ? ? ? ? ?

loop_
_geom_torsion_atom_site_label_1
_geom_torsion_atom_site_label_2
_geom_torsion_atom_site_label_3
_geom_torsion_atom_site_label_4
_geom_torsion
_geom_torsion_site_symmetry_1
_geom_torsion_site_symmetry_2
_geom_torsion_site_symmetry_3
_geom_torsion_site_symmetry_4
_geom_torsion_publ_flag
P2 Ni P1 C' -113.3(3) . . . . ?
P2 Ni P1 C11 -3.6(3) . . . . ?
P2 Ni P1 C1P 111.5(3) . . . . ?
P4 Ni P1 C' 60.6(3) . . . . ?
P4 Ni P1 C11 170.3(3) . . . . ?
P4 Ni P1 C1P -74.6(3) . . . . ?
C1 Ni P1 C' -27.9(4) . . . . ?
C1 Ni P1 C11 81.8(3) . . . . ?
C1 Ni P1 C1P -163.1(4) . . . . ?
C2 Ni P1 C' 155.5(4) . . . . ?
C2 Ni P1 C11 -94.8(4) . . . . ?
C2 Ni P1 C1P 20.3(4) . . . . ?
P1 Ni P2 C12 26.2(3) . . . . ?
P1 Ni P2 C21 -91.3(3) . . . . ?
P1 Ni P2 C23 143.2(3) . . . . ?
P4 Ni P2 C12 -129.6(4) . . . . ?
P4 Ni P2 C21 112.9(5) . . . . ?
P4 Ni P2 C23 -12.6(5) . . . . ?
C1 Ni P2 C12 -68.6(4) . . . . ?
C1 Ni P2 C21 173.9(4) . . . . ?
C1 Ni P2 C23 48.4(4) . . . . ?
C2 Ni P2 C12 133.3(4) . . . . ?
C2 Ni P2 C21 15.9(4) . . . . ?
C2 Ni P2 C23 -109.6(4) . . . . ?
P1 Ni P4 C32 -35.5(3) . . . . ?
P1 Ni P4 C41 85.6(3) . . . . ?
P1 Ni P4 C43 -151.3(3) . . . . ?
P2 Ni P4 C32 119.3(4) . . . . ?
P2 Ni P4 C41 -119.6(5) . . . . ?
P2 Ni P4 C43 3.5(5) . . . . ?
C1 Ni P4 C32 58.5(4) . . . . ?
C1 Ni P4 C41 179.6(4) . . . . ?
C1 Ni P4 C43 -57.3(4) . . . . ?
C2 Ni P4 C32 -143.4(4) . . . . ?
C2 Ni P4 C41 -22.3(4) . . . . ?
C2 Ni P4 C43 100.7(4) . . . . ?
Ni P1 C' P3 -79.9(5) . . . . ?
C11 P1 C' P3 169.7(5) . . . . ?
C1P P1 C' P3 65.8(6) . . . . ?
Ni P1 C11 C12 -25.0(5) . . . . ?
C' P1 C11 C12 92.3(6) . . . . ?
C1P P1 C11 C12 -159.8(5) . . . . ?
Ni P1 C1P C2P 0.5(8) . . . . ?
Ni P1 C1P C6P -176.8(5) . . . . ?
C' P1 C1P C2P -137.2(7) . . . . ?
C' P1 C1P C6P 45.5(7) . . . . ?
C11 P1 C1P C2P 117.1(7) . . . . ?
C11 P1 C1P C6P -60.2(7) . . . . ?
Ni P2 C12 C11 -49.9(6) . . . . ?
C21 P2 C12 C11 74.1(6) . . . . ?
C23 P2 C12 C11 -174.3(5) . . . . ?
Ni P2 C21 C22 165.1(6) . . . . ?
C12 P2 C21 C22 48.0(7) . . . . ?
C23 P2 C21 C22 -63.7(7) . . . . ?
Ni P2 C23 C24 56.1(7) . . . . ?
C12 P2 C23 C24 173.2(6) . . . . ?
C21 P2 C23 C24 -74.6(7) . . . . ?
C31 P3 C' P1 21.9(6) . . . . ?
C7P P3 C' P1 -84.3(5) . . . . ?
C' P3 C31 C32 77.4(6) . . . . ?
C7P P3 C31 C32 -177.0(5) . . . . ?
C' P3 C7P C8P 112.0(7) . . . . ?
C' P3 C7P C12P -69.6(6) . . . . ?
C31 P3 C7P C8P 5.3(8) . . . . ?
C31 P3 C7P C12P -176.3(6) . . . . ?
Ni P4 C32 C31 66.8(6) . . . . ?
C41 P4 C32 C31 -60.8(6) . . . . ?
C43 P4 C32 C31 -170.6(6) . . . . ?
Ni P4 C41 C42 -176.9(6) . . . . ?
C32 P4 C41 C42 -51.8(8) . . . . ?
C43 P4 C41 C42 55.7(8) . . . . ?
Ni P4 C43 C44 -60.3(8) . . . . ?
C32 P4 C43 C44 178.0(7) . . . . ?
C41 P4 C43 C44 68.7(8) . . . . ?
P1 C11 C12 P2 48.7(6) . . . . ?
P3 C31 C32 P4 -121.3(5) . . . . ?
P1 C1P C2P C3P -177.8(7) . . . . ?
C6P C1P C2P C3P -0(1) . . . . ?
P1 C1P C6P C5P 178.8(6) . . . . ?
C2P C1P C6P C5P 1(1) . . . . ?
C1P C2P C3P C4P -0(1) . . . . ?
C2P C3P C4P C5P -0(1) . . . . ?
C3P C4P C5P C6P 1(1) . . . . ?
C4P C5P C6P C1P -1(1) . . . . ?
P3 C7P C8P C9P 177.0(7) . . . . ?
C12P C7P C8P C9P -1(1) . . . . ?
P3 C7P C12P C11P -178.3(7) . . . . ?
C8P C7P C12P C11P 0(1) . . . . ?
C7P C8P C9P C10P 3(1) . . . . ?
C8P C9P C10P C11P -3(1) . . . . ?
C9P C10P C11P C12P 2(1) . . . . ?
C10P C11P C12P C7P -0(1) . . . . ?
